data_4032364
loop_
_publ_author_name
'Korb, Marcus'
'Lehrich, Steve W.'
'Lang, Heinrich'

_publ_section_title
;
 Reactivity of Ferrocenyl Phosphates Bearing (Hetero-)Aromatics and
 [3]Ferrocenophanes toward Anionic Phospho-Fries Rearrangements
;
_journal_name_full 'The Journal of Organic Chemistry'
_journal_paper_doi 10.1021/acs.joc.7b00030
_journal_year 2017
_chemical_formula_moiety 'C24 H28 Fe2 N O3 P'
_chemical_formula_sum 'C24 H28 Fe2 N O3 P'
_chemical_formula_weight 521.14
_chemical_name_systematic
;
 ?
;
_space_group_crystal_system monoclinic
_space_group_IT_number 15
_space_group_name_Hall '-C 2yc'
_space_group_name_H-M_alt 'C 1 2/c 1'
_symmetry_space_group_name_Hall '-C 2yc'
_symmetry_space_group_name_H-M 'C 1 2/c 1'
_atom_sites_solution_hydrogens geom
_audit_creation_method SHELXL-2013
_cell_angle_alpha 90
_cell_angle_beta 90.380(4)
_cell_angle_gamma 90
_cell_formula_units_Z 8
_cell_length_a 51.506(2)
_cell_length_b 7.4283(3)
_cell_length_c 11.2434(5)
_cell_measurement_reflns_used 10596
_cell_measurement_temperature 110.00(10)
_cell_measurement_theta_max 28.2950
_cell_measurement_theta_min 3.4960
_cell_volume 4301.7(3)
_computing_cell_refinement
;
CrysAlisPro, Agilent Technologies,
Version 1.171.36.28 (release 01-02-2013 CrysAlis171 .NET)
(compiled Feb  1 2013,16:14:44)
;
_computing_data_collection
;
CrysAlisPro, Agilent Technologies,
Version 1.171.36.28 (release 01-02-2013 CrysAlis171 .NET)
(compiled Feb  1 2013,16:14:44)
;
_computing_data_reduction
;
CrysAlisPro, Agilent Technologies,
Version 1.171.36.28 (release 01-02-2013 CrysAlis171 .NET)
(compiled Feb  1 2013,16:14:44)
;
_computing_structure_refinement 'SHELXL-2013 (Sheldrick, 2013)'
_computing_structure_solution 'SHELXS-2013 (Sheldrick, 2013)'
_diffrn_ambient_temperature 110.00(10)
_diffrn_measured_fraction_theta_full 0.993
_diffrn_measured_fraction_theta_max 0.993
_diffrn_measurement_device_type 'oxford gemini s'
_diffrn_measurement_method '\w scans'
_diffrn_radiation_type MoK\a
_diffrn_radiation_wavelength 0.71073
_diffrn_reflns_av_R_equivalents 0.0546
_diffrn_reflns_av_unetI/netI 0.0285
_diffrn_reflns_Laue_measured_fraction_full 0.993
_diffrn_reflns_Laue_measured_fraction_max 0.993
_diffrn_reflns_limit_h_max 63
_diffrn_reflns_limit_h_min -63
_diffrn_reflns_limit_k_max 9
_diffrn_reflns_limit_k_min -9
_diffrn_reflns_limit_l_max 13
_diffrn_reflns_limit_l_min -13
_diffrn_reflns_number 27226
_diffrn_reflns_point_group_measured_fraction_full 0.993
_diffrn_reflns_point_group_measured_fraction_max 0.993
_diffrn_reflns_theta_full 26.000
_diffrn_reflns_theta_max 26.000
_diffrn_reflns_theta_min 3.164
_diffrn_standards_decay_% 0
_diffrn_standards_interval_count 50
_diffrn_standards_interval_time 10
_diffrn_standards_number 2
_exptl_absorpt_coefficient_mu 1.451
_exptl_absorpt_correction_T_max 1.00000
_exptl_absorpt_correction_T_min 0.73288
_exptl_absorpt_correction_type multi-scan
_exptl_absorpt_process_details
;
CrysAlisPro, Agilent Technologies,
Version 1.171.36.28 (release 01-02-2013 CrysAlis171 .NET)
(compiled Feb  1 2013,16:14:44)
Empirical absorption correction using spherical harmonics,
 implemented in SCALE3 ABSPACK scaling algorithm.
;
_exptl_crystal_colour orange
_exptl_crystal_density_diffrn 1.609
_exptl_crystal_description block
_exptl_crystal_F_000 2160
_exptl_crystal_size_max 0.4
_exptl_crystal_size_mid 0.4
_exptl_crystal_size_min 0.4
_refine_diff_density_max 1.014
_refine_diff_density_min -0.548
_refine_diff_density_rms 0.092
_refine_ls_extinction_method none
_refine_ls_goodness_of_fit_ref 1.096
_refine_ls_hydrogen_treatment constr
_refine_ls_matrix_type full
_refine_ls_number_parameters 282
_refine_ls_number_reflns 4196
_refine_ls_number_restraints 0
_refine_ls_restrained_S_all 1.096
_refine_ls_R_factor_all 0.0456
_refine_ls_R_factor_gt 0.0420
_refine_ls_shift/su_max 0.000
_refine_ls_shift/su_mean 0.000
_refine_ls_structure_factor_coef Fsqd
_refine_ls_weighting_details 'w=1/[\s^2^(Fo^2^)+(0.0468P)^2^+19.5876P] where P=(Fo^2^+2Fc^2^)/3'
_refine_ls_weighting_scheme calc
_refine_ls_wR_factor_gt 0.1043
_refine_ls_wR_factor_ref 0.1063
_reflns_Friedel_coverage 0.000
_reflns_number_gt 3853
_reflns_number_total 4196
_reflns_threshold_expression 'I > 2\s(I)'
_cod_data_source_file jo7b00030_si_001.cif
_cod_data_source_block MK-309F2
_cod_database_code 4032364
_shelx_space_group_comment
;
The symmetry employed for this shelxl refinement is uniquely defined
by the following loop, which should always be used as a source of
symmetry information in preference to the above space-group names.
They are only intended as comments.
;
_shelxl_version_number 2013-4

loop_
_space_group_symop_operation_xyz
'x, y, z'
'-x, y, -z+1/2'
'x+1/2, y+1/2, z'
'-x+1/2, y+1/2, -z+1/2'
'-x, -y, -z'
'x, -y, z-1/2'
'-x+1/2, -y+1/2, -z'
'x+1/2, -y+1/2, z-1/2'

loop_
_atom_site_label
_atom_site_type_symbol
_atom_site_fract_x
_atom_site_fract_y
_atom_site_fract_z
_atom_site_U_iso_or_equiv
_atom_site_adp_type
_atom_site_occupancy
_atom_site_site_symmetry_order
_atom_site_calc_flag
_atom_site_refinement_flags_posn
_atom_site_refinement_flags_adp
C16 C 0.20004(7) 0.4868(5) 0.2375(3) 0.0328(8) Uani 1 1 d . .
H16 H 0.1849 0.5219 0.1984 0.039 Uiso 1 1 calc R U
C21 C 0.12266(6) -0.1960(4) 0.4878(3) 0.0208(6) Uani 1 1 d . .
H21A H 0.1100 -0.2924 0.4867 0.025 Uiso 1 1 calc R U
H21B H 0.1178 -0.1126 0.5502 0.025 Uiso 1 1 calc R U
C22 C 0.14896(6) -0.2747(4) 0.5177(3) 0.0233(7) Uani 1 1 d . .
H22A H 0.1535 -0.3628 0.4590 0.035 Uiso 1 1 calc R U
H22B H 0.1483 -0.3306 0.5946 0.035 Uiso 1 1 calc R U
H22C H 0.1617 -0.1805 0.5186 0.035 Uiso 1 1 calc R U
C23 C 0.12858(6) -0.2055(4) 0.2669(3) 0.0197(6) Uani 1 1 d . .
H23A H 0.1468 -0.2373 0.2715 0.024 Uiso 1 1 calc R U
H23B H 0.1261 -0.1308 0.1970 0.024 Uiso 1 1 calc R U
C24 C 0.11270(7) -0.3752(4) 0.2533(3) 0.0281(7) Uani 1 1 d . .
H24A H 0.1165 -0.4556 0.3179 0.042 Uiso 1 1 calc R U
H24B H 0.1169 -0.4325 0.1793 0.042 Uiso 1 1 calc R U
H24C H 0.0946 -0.3455 0.2540 0.042 Uiso 1 1 calc R U
N1 N 0.12160(5) -0.1015(3) 0.3732(2) 0.0157(5) Uani 1 1 d . .
O3 O 0.11225(4) 0.2007(3) 0.47997(19) 0.0194(5) Uani 1 1 d . .
C1 C 0.07604(5) 0.1132(4) 0.2539(3) 0.0153(6) Uani 1 1 d . .
C2 C 0.05630(6) 0.1765(4) 0.3310(3) 0.0183(6) Uani 1 1 d . .
H2 H 0.0581 0.2620 0.3909 0.022 Uiso 1 1 calc R U
C3 C 0.03327(6) 0.0835(4) 0.2987(3) 0.0203(6) Uani 1 1 d . .
H3 H 0.0171 0.0978 0.3341 0.024 Uiso 1 1 calc R U
C4 C 0.03894(6) -0.0351(4) 0.2031(3) 0.0217(6) Uani 1 1 d . .
H4 H 0.0272 -0.1115 0.1656 0.026 Uiso 1 1 calc R U
C5 C 0.06571(6) -0.0174(4) 0.1743(3) 0.0186(6) Uani 1 1 d . .
H5 H 0.0746 -0.0789 0.1153 0.022 Uiso 1 1 calc R U
C6 C 0.06105(6) 0.4387(4) 0.0626(3) 0.0208(6) Uani 1 1 d . .
H6 H 0.0780 0.4816 0.0646 0.025 Uiso 1 1 calc R U
C7 C 0.04043(6) 0.4947(4) 0.1379(3) 0.0226(6) Uani 1 1 d . .
H7 H 0.0416 0.5798 0.1984 0.027 Uiso 1 1 calc R U
C8 C 0.01783(6) 0.3979(4) 0.1045(3) 0.0226(7) Uani 1 1 d . .
H8 H 0.0015 0.4093 0.1388 0.027 Uiso 1 1 calc R U
C9 C 0.02441(6) 0.2808(4) 0.0098(3) 0.0220(7) Uani 1 1 d . .
H9 H 0.0132 0.2014 -0.0286 0.026 Uiso 1 1 calc R U
C10 C 0.05103(6) 0.3055(4) -0.0162(3) 0.0210(6) Uani 1 1 d . .
H10 H 0.0603 0.2453 -0.0745 0.025 Uiso 1 1 calc R U
C11 C 0.16857(5) 0.1512(4) 0.3680(3) 0.0155(6) Uani 1 1 d . .
C12 C 0.17652(6) 0.2169(4) 0.4807(3) 0.0177(6) Uani 1 1 d . .
H12 H 0.1676 0.2983 0.5281 0.021 Uiso 1 1 calc R U
C13 C 0.20088(6) 0.1342(4) 0.5076(3) 0.0210(6) Uani 1 1 d . .
H13 H 0.2107 0.1520 0.5764 0.025 Uiso 1 1 calc R U
C14 C 0.20762(6) 0.0199(4) 0.4109(3) 0.0207(6) Uani 1 1 d . .
H14 H 0.2226 -0.0495 0.4056 0.025 Uiso 1 1 calc R U
C15 C 0.18742(6) 0.0301(4) 0.3237(3) 0.0190(6) Uani 1 1 d . .
H15 H 0.1868 -0.0310 0.2516 0.023 Uiso 1 1 calc R U
C17 C 0.20865(6) 0.5496(4) 0.3494(3) 0.0284(7) Uani 1 1 d . .
H17 H 0.2002 0.6342 0.3964 0.034 Uiso 1 1 calc R U
C18 C 0.23236(6) 0.4614(4) 0.3779(3) 0.0242(7) Uani 1 1 d . .
H18 H 0.2421 0.4768 0.4471 0.029 Uiso 1 1 calc R U
C19 C 0.23846(6) 0.3452(5) 0.2816(3) 0.0253(7) Uani 1 1 d . .
H19 H 0.2530 0.2717 0.2762 0.030 Uiso 1 1 calc R U
C20 C 0.21845(7) 0.3612(5) 0.1952(3) 0.0324(8) Uani 1 1 d . .
H20 H 0.2176 0.2997 0.1232 0.039 Uiso 1 1 calc R U
O1 O 0.10191(4) 0.1671(3) 0.25496(17) 0.0153(4) Uani 1 1 d . .
O2 O 0.14558(4) 0.1951(3) 0.30919(18) 0.0164(4) Uani 1 1 d . .
P1 P 0.11941(2) 0.11653(10) 0.36724(6) 0.01361(17) Uani 1 1 d . .
Fe1 Fe 0.04667(2) 0.22421(5) 0.15643(4) 0.01449(13) Uani 1 1 d . .
Fe2 Fe 0.20354(2) 0.27735(6) 0.35356(4) 0.01481(13) Uani 1 1 d . .

loop_
_atom_site_aniso_label
_atom_site_aniso_U_11
_atom_site_aniso_U_22
_atom_site_aniso_U_33
_atom_site_aniso_U_23
_atom_site_aniso_U_13
_atom_site_aniso_U_12
C16 0.0296(18) 0.0287(19) 0.040(2) 0.0206(16) -0.0084(15) -0.0085(14)
C21 0.0242(16) 0.0198(16) 0.0186(15) 0.0046(12) 0.0029(12) 0.0000(12)
C22 0.0284(17) 0.0223(17) 0.0192(16) 0.0058(12) -0.0026(12) 0.0036(13)
C23 0.0277(16) 0.0158(15) 0.0154(15) -0.0012(11) -0.0017(12) 0.0027(12)
C24 0.0377(19) 0.0176(16) 0.0290(18) -0.0040(13) -0.0102(14) 0.0001(14)
N1 0.0222(12) 0.0126(12) 0.0124(12) 0.0017(9) -0.0012(9) 0.0008(9)
O3 0.0251(11) 0.0191(11) 0.0138(11) -0.0038(8) -0.0014(8) 0.0015(8)
C1 0.0179(14) 0.0128(14) 0.0151(14) 0.0023(11) -0.0035(10) 0.0018(11)
C2 0.0229(15) 0.0180(14) 0.0140(14) 0.0015(12) -0.0023(11) 0.0034(12)
C3 0.0193(14) 0.0188(15) 0.0228(16) 0.0082(12) -0.0005(11) 0.0019(12)
C4 0.0230(15) 0.0103(14) 0.0318(17) 0.0020(12) -0.0088(12) -0.0012(11)
C5 0.0225(15) 0.0095(14) 0.0236(16) -0.0013(12) -0.0059(12) 0.0025(11)
C6 0.0256(15) 0.0143(14) 0.0225(16) 0.0050(12) -0.0038(12) -0.0004(12)
C7 0.0327(17) 0.0120(14) 0.0230(16) 0.0026(12) -0.0036(13) 0.0045(12)
C8 0.0233(15) 0.0190(16) 0.0255(16) 0.0075(13) -0.0046(12) 0.0075(12)
C9 0.0273(16) 0.0184(16) 0.0202(16) 0.0028(12) -0.0113(12) 0.0014(12)
C10 0.0323(17) 0.0199(15) 0.0107(14) 0.0021(11) -0.0033(12) 0.0025(13)
C11 0.0148(13) 0.0123(14) 0.0195(14) 0.0038(11) -0.0010(10) -0.0035(11)
C12 0.0203(15) 0.0176(15) 0.0151(15) 0.0020(11) 0.0002(11) -0.0008(11)
C13 0.0207(15) 0.0240(16) 0.0182(15) 0.0048(13) -0.0022(11) -0.0030(12)
C14 0.0197(14) 0.0139(15) 0.0285(17) 0.0013(12) -0.0004(12) 0.0014(11)
C15 0.0206(14) 0.0146(15) 0.0218(16) -0.0035(12) 0.0011(11) -0.0024(11)
C17 0.0263(16) 0.0113(15) 0.048(2) 0.0012(14) 0.0044(14) -0.0041(12)
C18 0.0208(15) 0.0203(16) 0.0313(18) -0.0019(13) -0.0028(12) -0.0071(12)
C19 0.0204(15) 0.0240(18) 0.0316(18) 0.0017(14) 0.0071(13) -0.0045(13)
C20 0.040(2) 0.038(2) 0.0202(17) 0.0072(15) 0.0041(14) -0.0149(16)
O1 0.0178(10) 0.0148(10) 0.0134(10) 0.0006(8) -0.0022(7) 0.0003(8)
O2 0.0175(10) 0.0160(10) 0.0157(11) 0.0044(8) -0.0032(8) -0.0010(8)
P1 0.0167(4) 0.0126(4) 0.0115(3) 0.0002(3) -0.0019(3) 0.0000(3)
Fe1 0.0179(2) 0.0099(2) 0.0156(2) 0.00016(15) -0.00402(16) 0.00156(15)
Fe2 0.0161(2) 0.0128(2) 0.0155(2) 0.00040(15) -0.00097(16) -0.00147(15)

loop_
_atom_type_symbol
_atom_type_description
_atom_type_scat_dispersion_real
_atom_type_scat_dispersion_imag
_atom_type_scat_source
C C 0.0033 0.0016 'International Tables Vol C Tables 4.2.6.8 and 6.1.1.4'
N N 0.0061 0.0033 'International Tables Vol C Tables 4.2.6.8 and 6.1.1.4'
O O 0.0106 0.0060 'International Tables Vol C Tables 4.2.6.8 and 6.1.1.4'
P P 0.1023 0.0942 'International Tables Vol C Tables 4.2.6.8 and 6.1.1.4'
Fe Fe 0.3463 0.8444 'International Tables Vol C Tables 4.2.6.8 and 6.1.1.4'
H H 0.0000 0.0000 'International Tables Vol C Tables 4.2.6.8 and 6.1.1.4'

loop_
_geom_angle_atom_site_label_1
_geom_angle_atom_site_label_2
_geom_angle_atom_site_label_3
_geom_angle
C17 C16 C20 108.1(3)
C17 C16 Fe2 69.84(19)
C20 C16 Fe2 69.8(2)
C17 C16 H16 126.0
C20 C16 H16 126.0
Fe2 C16 H16 126.0
N1 C21 C22 114.1(2)
N1 C21 H21A 108.7
C22 C21 H21A 108.7
N1 C21 H21B 108.7
C22 C21 H21B 108.7
H21A C21 H21B 107.6
C21 C22 H22A 109.5
C21 C22 H22B 109.5
H22A C22 H22B 109.5
C21 C22 H22C 109.5
H22A C22 H22C 109.5
H22B C22 H22C 109.5
N1 C23 C24 112.7(3)
N1 C23 H23A 109.0
C24 C23 H23A 109.0
N1 C23 H23B 109.0
C24 C23 H23B 109.0
H23A C23 H23B 107.8
C23 C24 H24A 109.5
C23 C24 H24B 109.5
H24A C24 H24B 109.5
C23 C24 H24C 109.5
H24A C24 H24C 109.5
H24B C24 H24C 109.5
C21 N1 C23 117.0(2)
C21 N1 P1 121.0(2)
C23 N1 P1 120.5(2)
O1 C1 C2 126.1(3)
O1 C1 C5 123.8(3)
C2 C1 C5 110.1(3)
O1 C1 Fe1 126.60(19)
C2 C1 Fe1 70.27(16)
C5 C1 Fe1 70.35(16)
C3 C2 C1 106.5(3)
C3 C2 Fe1 69.03(17)
C1 C2 Fe1 69.07(16)
C3 C2 H2 126.8
C1 C2 H2 126.8
Fe1 C2 H2 126.7
C2 C3 C4 108.7(3)
C2 C3 Fe1 70.37(17)
C4 C3 Fe1 69.62(17)
C2 C3 H3 125.7
C4 C3 H3 125.7
Fe1 C3 H3 125.9
C3 C4 C5 108.6(3)
C3 C4 Fe1 69.49(17)
C5 C4 Fe1 70.29(17)
C3 C4 H4 125.7
C5 C4 H4 125.7
Fe1 C4 H4 126.1
C1 C5 C4 106.2(3)
C1 C5 Fe1 69.01(16)
C4 C5 Fe1 68.95(17)
C1 C5 H5 126.9
C4 C5 H5 126.9
Fe1 C5 H5 126.7
C10 C6 C7 107.7(3)
C10 C6 Fe1 69.47(18)
C7 C6 Fe1 69.39(17)
C10 C6 H6 126.1
C7 C6 H6 126.1
Fe1 C6 H6 126.6
C8 C7 C6 108.0(3)
C8 C7 Fe1 69.92(18)
C6 C7 Fe1 69.91(17)
C8 C7 H7 126.0
C6 C7 H7 126.0
Fe1 C7 H7 125.7
C7 C8 C9 108.1(3)
C7 C8 Fe1 69.61(17)
C9 C8 Fe1 69.58(17)
C7 C8 H8 126.0
C9 C8 H8 126.0
Fe1 C8 H8 126.4
C10 C9 C8 108.2(3)
C10 C9 Fe1 69.79(17)
C8 C9 Fe1 69.90(17)
C10 C9 H9 125.9
C8 C9 H9 125.9
Fe1 C9 H9 126.0
C9 C10 C6 108.0(3)
C9 C10 Fe1 69.71(18)
C6 C10 Fe1 69.91(17)
C9 C10 H10 126.0
C6 C10 H10 126.0
Fe1 C10 H10 126.0
O2 C11 C12 125.8(3)
O2 C11 C15 124.4(3)
C12 C11 C15 109.8(3)
O2 C11 Fe2 127.21(19)
C12 C11 Fe2 70.27(16)
C15 C11 Fe2 69.86(16)
C11 C12 C13 106.8(3)
C11 C12 Fe2 69.21(16)
C13 C12 Fe2 69.04(17)
C11 C12 H12 126.6
C13 C12 H12 126.6
Fe2 C12 H12 126.7
C14 C13 C12 108.3(3)
C14 C13 Fe2 69.17(17)
C12 C13 Fe2 70.09(17)
C14 C13 H13 125.9
C12 C13 H13 125.9
Fe2 C13 H13 126.4
C13 C14 C15 108.2(3)
C13 C14 Fe2 69.82(17)
C15 C14 Fe2 69.99(17)
C13 C14 H14 125.9
C15 C14 H14 125.9
Fe2 C14 H14 125.9
C11 C15 C14 106.9(3)
C11 C15 Fe2 69.51(17)
C14 C15 Fe2 68.98(17)
C11 C15 H15 126.6
C14 C15 H15 126.6
Fe2 C15 H15 126.5
C16 C17 C18 108.3(3)
C16 C17 Fe2 69.69(19)
C18 C17 Fe2 69.42(18)
C16 C17 H17 125.9
C18 C17 H17 125.9
Fe2 C17 H17 126.6
C17 C18 C19 107.6(3)
C17 C18 Fe2 69.76(18)
C19 C18 Fe2 69.79(18)
C17 C18 H18 126.2
C19 C18 H18 126.2
Fe2 C18 H18 125.8
C20 C19 C18 108.0(3)
C20 C19 Fe2 69.71(18)
C18 C19 Fe2 69.39(17)
C20 C19 H19 126.0
C18 C19 H19 126.0
Fe2 C19 H19 126.4
C16 C20 C19 108.1(3)
C16 C20 Fe2 69.57(19)
C19 C20 Fe2 69.67(19)
C16 C20 H20 126.0
C19 C20 H20 126.0
Fe2 C20 H20 126.4
C1 O1 P1 118.45(18)
C11 O2 P1 115.77(17)
O3 P1 O1 116.21(12)
O3 P1 O2 114.39(12)
O1 P1 O2 93.68(11)
O3 P1 N1 114.09(13)
O1 P1 N1 107.86(12)
O2 P1 N1 108.65(12)
C3 Fe1 C4 40.89(13)
C3 Fe1 C1 67.91(12)
C4 Fe1 C1 67.93(12)
C3 Fe1 C9 123.21(13)
C4 Fe1 C9 107.00(12)
C1 Fe1 C9 158.02(13)
C3 Fe1 C7 122.05(13)
C4 Fe1 C7 157.63(13)
C1 Fe1 C7 124.62(12)
C9 Fe1 C7 68.24(13)
C3 Fe1 C10 159.54(13)
C4 Fe1 C10 123.12(13)
C1 Fe1 C10 122.95(12)
C9 Fe1 C10 40.50(13)
C7 Fe1 C10 68.38(13)
C3 Fe1 C8 107.35(13)
C4 Fe1 C8 121.77(12)
C1 Fe1 C8 160.47(13)
C9 Fe1 C8 40.52(13)
C7 Fe1 C8 40.47(13)
C10 Fe1 C8 68.16(13)
C3 Fe1 C6 158.17(13)
C4 Fe1 C6 159.84(13)
C1 Fe1 C6 108.75(12)
C9 Fe1 C6 68.19(12)
C7 Fe1 C6 40.70(13)
C10 Fe1 C6 40.61(12)
C8 Fe1 C6 68.16(12)
C3 Fe1 C2 40.60(12)
C4 Fe1 C2 68.70(13)
C1 Fe1 C2 40.66(11)
C9 Fe1 C2 159.55(13)
C7 Fe1 C2 107.69(13)
C10 Fe1 C2 158.53(12)
C8 Fe1 C2 123.45(13)
C6 Fe1 C2 122.68(13)
C3 Fe1 C5 68.82(12)
C4 Fe1 C5 40.75(12)
C1 Fe1 C5 40.65(11)
C9 Fe1 C5 121.54(12)
C7 Fe1 C5 160.52(13)
C10 Fe1 C5 107.18(13)
C8 Fe1 C5 157.30(13)
C6 Fe1 C5 123.70(13)
C2 Fe1 C5 69.10(12)
C14 Fe2 C18 121.10(13)
C14 Fe2 C13 41.01(13)
C18 Fe2 C13 106.81(13)
C14 Fe2 C11 68.34(12)
C18 Fe2 C11 160.47(13)
C13 Fe2 C11 68.16(12)
C14 Fe2 C16 158.72(15)
C18 Fe2 C16 68.58(14)
C13 Fe2 C16 159.46(15)
C11 Fe2 C16 109.11(13)
C14 Fe2 C17 158.25(14)
C18 Fe2 C17 40.82(13)
C13 Fe2 C17 123.11(14)
C11 Fe2 C17 124.88(13)
C16 Fe2 C17 40.47(15)
C14 Fe2 C19 105.63(13)
C18 Fe2 C19 40.82(13)
C13 Fe2 C19 122.04(13)
C11 Fe2 C19 158.00(13)
C16 Fe2 C19 68.40(14)
C17 Fe2 C19 68.39(14)
C14 Fe2 C20 121.74(15)
C18 Fe2 C20 68.55(14)
C13 Fe2 C20 158.20(15)
C11 Fe2 C20 123.20(13)
C16 Fe2 C20 40.60(16)
C17 Fe2 C20 68.18(15)
C19 Fe2 C20 40.62(14)
C14 Fe2 C15 41.03(12)
C18 Fe2 C15 157.14(13)
C13 Fe2 C15 68.96(13)
C11 Fe2 C15 40.63(12)
C16 Fe2 C15 123.17(14)
C17 Fe2 C15 160.06(13)
C19 Fe2 C15 121.03(13)
C20 Fe2 C15 106.61(14)
C14 Fe2 C12 68.99(12)
C18 Fe2 C12 123.43(13)
C13 Fe2 C12 40.86(12)
C11 Fe2 C12 40.51(12)
C16 Fe2 C12 123.76(14)
C17 Fe2 C12 108.73(13)
C19 Fe2 C12 159.12(13)
C20 Fe2 C12 159.32(14)
C15 Fe2 C12 68.95(12)

loop_
_geom_bond_atom_site_label_1
_geom_bond_atom_site_label_2
_geom_bond_distance
C16 C17 1.410(5)
C16 C20 1.415(6)
C16 Fe2 2.038(3)
C16 H16 0.9300
C21 N1 1.468(4)
C21 C22 1.511(4)
C21 H21A 0.9700
C21 H21B 0.9700
C22 H22A 0.9600
C22 H22B 0.9600
C22 H22C 0.9600
C23 N1 1.470(4)
C23 C24 1.510(4)
C23 H23A 0.9700
C23 H23B 0.9700
C24 H24A 0.9600
C24 H24B 0.9600
C24 H24C 0.9600
N1 P1 1.625(2)
O3 P1 1.463(2)
C1 O1 1.391(3)
C1 C2 1.421(4)
C1 C5 1.421(4)
C1 Fe1 2.037(3)
C2 C3 1.418(4)
C2 Fe1 2.053(3)
C2 H2 0.9300
C3 C4 1.422(5)
C3 Fe1 2.035(3)
C3 H3 0.9300
C4 C5 1.424(4)
C4 Fe1 2.037(3)
C4 H4 0.9300
C5 Fe1 2.054(3)
C5 H5 0.9300
C6 C10 1.422(4)
C6 C7 1.425(4)
C6 Fe1 2.052(3)
C6 H6 0.9300
C7 C8 1.416(5)
C7 Fe1 2.045(3)
C7 H7 0.9300
C8 C9 1.418(5)
C8 Fe1 2.050(3)
C8 H8 0.9300
C9 C10 1.416(5)
C9 Fe1 2.045(3)
C9 H9 0.9300
C10 Fe1 2.046(3)
C10 H10 0.9300
C11 O2 1.391(3)
C11 C12 1.416(4)
C11 C15 1.416(4)
C11 Fe2 2.038(3)
C12 C13 1.427(4)
C12 Fe2 2.052(3)
C12 H12 0.9300
C13 C14 1.424(4)
C13 Fe2 2.038(3)
C13 H13 0.9300
C14 C15 1.427(4)
C14 Fe2 2.029(3)
C14 H14 0.9300
C15 Fe2 2.042(3)
C15 H15 0.9300
C17 C18 1.421(5)
C17 Fe2 2.040(3)
C17 H17 0.9300
C18 C19 1.421(5)
C18 Fe2 2.035(3)
C18 H18 0.9300
C19 C20 1.417(5)
C19 Fe2 2.040(3)
C19 H19 0.9300
C20 Fe2 2.041(3)
C20 H20 0.9300
O1 P1 1.591(2)
O2 P1 1.611(2)

loop_
_geom_torsion_atom_site_label_1
_geom_torsion_atom_site_label_2
_geom_torsion_atom_site_label_3
_geom_torsion_atom_site_label_4
_geom_torsion
C22 C21 N1 C23 58.0(4)
C22 C21 N1 P1 -108.3(3)
C24 C23 N1 C21 55.2(3)
C24 C23 N1 P1 -138.4(2)
O1 C1 C2 C3 -179.3(3)
C5 C1 C2 C3 0.0(3)
Fe1 C1 C2 C3 59.2(2)
O1 C1 C2 Fe1 121.5(3)
C5 C1 C2 Fe1 -59.2(2)
C1 C2 C3 C4 0.1(3)
Fe1 C2 C3 C4 59.3(2)
C1 C2 C3 Fe1 -59.2(2)
C2 C3 C4 C5 -0.1(3)
Fe1 C3 C4 C5 59.6(2)
C2 C3 C4 Fe1 -59.7(2)
O1 C1 C5 C4 179.3(3)
C2 C1 C5 C4 0.0(3)
Fe1 C1 C5 C4 -59.2(2)
O1 C1 C5 Fe1 -121.5(3)
C2 C1 C5 Fe1 59.2(2)
C3 C4 C5 C1 0.1(3)
Fe1 C4 C5 C1 59.2(2)
C3 C4 C5 Fe1 -59.2(2)
C10 C6 C7 C8 -0.7(3)
Fe1 C6 C7 C8 -59.8(2)
C10 C6 C7 Fe1 59.1(2)
C6 C7 C8 C9 0.7(3)
Fe1 C7 C8 C9 -59.1(2)
C6 C7 C8 Fe1 59.8(2)
C7 C8 C9 C10 -0.4(3)
Fe1 C8 C9 C10 -59.5(2)
C7 C8 C9 Fe1 59.1(2)
C8 C9 C10 C6 0.0(3)
Fe1 C9 C10 C6 -59.6(2)
C8 C9 C10 Fe1 59.6(2)
C7 C6 C10 C9 0.5(3)
Fe1 C6 C10 C9 59.5(2)
C7 C6 C10 Fe1 -59.1(2)
O2 C11 C12 C13 178.7(3)
C15 C11 C12 C13 -0.2(3)
Fe2 C11 C12 C13 -59.0(2)
O2 C11 C12 Fe2 -122.2(3)
C15 C11 C12 Fe2 58.8(2)
C11 C12 C13 C14 0.3(3)
Fe2 C12 C13 C14 -58.8(2)
C11 C12 C13 Fe2 59.1(2)
C12 C13 C14 C15 -0.3(3)
Fe2 C13 C14 C15 -59.7(2)
C12 C13 C14 Fe2 59.4(2)
O2 C11 C15 C14 -178.9(3)
C12 C11 C15 C14 0.0(3)
Fe2 C11 C15 C14 59.1(2)
O2 C11 C15 Fe2 122.0(3)
C12 C11 C15 Fe2 -59.1(2)
C13 C14 C15 C11 0.2(3)
Fe2 C14 C15 C11 -59.4(2)
C13 C14 C15 Fe2 59.6(2)
C20 C16 C17 C18 -0.7(4)
Fe2 C16 C17 C18 58.9(2)
C20 C16 C17 Fe2 -59.6(2)
C16 C17 C18 C19 0.8(4)
Fe2 C17 C18 C19 59.8(2)
C16 C17 C18 Fe2 -59.0(2)
C17 C18 C19 C20 -0.5(4)
Fe2 C18 C19 C20 59.2(2)
C17 C18 C19 Fe2 -59.8(2)
C17 C16 C20 C19 0.4(4)
Fe2 C16 C20 C19 -59.2(2)
C17 C16 C20 Fe2 59.6(2)
C18 C19 C20 C16 0.1(4)
Fe2 C19 C20 C16 59.2(2)
C18 C19 C20 Fe2 -59.0(2)
C2 C1 O1 P1 66.6(3)
C5 C1 O1 P1 -112.6(3)
Fe1 C1 O1 P1 157.76(16)
C12 C11 O2 P1 -69.6(3)
C15 C11 O2 P1 109.2(3)
Fe2 C11 O2 P1 -161.04(16)
C1 O1 P1 O3 -65.5(2)
C1 O1 P1 O2 175.0(2)
C1 O1 P1 N1 64.0(2)
C11 O2 P1 O3 70.6(2)
C11 O2 P1 O1 -168.4(2)
C11 O2 P1 N1 -58.1(2)
C21 N1 P1 O3 -14.3(3)
C23 N1 P1 O3 179.9(2)
C21 N1 P1 O1 -145.1(2)
C23 N1 P1 O1 49.1(2)
C21 N1 P1 O2 114.6(2)
C23 N1 P1 O2 -51.2(2)
